data_1555532
loop_
_publ_author_name
'Wang, Jie'
'Zha, Shanke'
'Chen, Kehao'
'Zhang, Feifei'
'Song, Chao'
'Zhu, Jin'

_publ_section_title
;
 Quinazoline Synthesis via Rh(III)-Catalyzed Intermolecular C-H
 Functionalization of Benzimidates with Dioxazolones.
;
_journal_issue 9
_journal_name_full 'Organic letters'
_journal_page_first 2062
_journal_page_last 2065
_journal_paper_doi 10.1021/acs.orglett.6b00691
_journal_volume 18
_journal_year 2016
_chemical_formula_moiety 'C15 H11 Br N2 O'
_chemical_formula_sum 'C15 H11 Br N2 O'
_chemical_formula_weight 315.17
_space_group_IT_number 14
_space_group_name_Hall '-P 2ybc'
_space_group_name_H-M_alt 'P 1 21/c 1'
_symmetry_cell_setting monoclinic
_symmetry_space_group_name_H-M 'P 1 21/c 1'
_atom_sites_solution_hydrogens geom
_atom_sites_solution_primary direct
_atom_sites_solution_secondary difmap
_audit_creation_method SHELXL-97
_cell_angle_alpha 90.00
_cell_angle_beta 96.63(3)
_cell_angle_gamma 90.00
_cell_formula_units_Z 4
_cell_length_a 7.5865(15)
_cell_length_b 11.136(2)
_cell_length_c 15.609(3)
_cell_measurement_reflns_used 3422
_cell_measurement_temperature 296(2)
_cell_measurement_theta_max 27.09
_cell_measurement_theta_min 2.70
_cell_volume 1309.9(4)
_computing_cell_refinement 'Bruker SAINT'
_computing_data_collection 'Bruker APEX2'
_computing_data_reduction 'Bruker SAINT'
_computing_molecular_graphics 'Bruker SHELXTL'
_computing_publication_material 'Bruker SHELXTL'
_computing_structure_refinement 'SHELXL-97 (Sheldrick, 2008)'
_computing_structure_solution 'SHELXS-97 (Sheldrick, 2008)'
_diffrn_ambient_temperature 296(2)
_diffrn_measured_fraction_theta_full 0.998
_diffrn_measured_fraction_theta_max 0.998
_diffrn_measurement_device_type 'Bruker APEX-II CCD'
_diffrn_measurement_method '\f and \w scans'
_diffrn_radiation_monochromator graphite
_diffrn_radiation_source 'fine-focus sealed tube'
_diffrn_radiation_type MoK\a
_diffrn_radiation_wavelength 0.71073
_diffrn_reflns_av_R_equivalents 0.0218
_diffrn_reflns_av_sigmaI/netI 0.0398
_diffrn_reflns_limit_h_max 9
_diffrn_reflns_limit_h_min -9
_diffrn_reflns_limit_k_max 14
_diffrn_reflns_limit_k_min -12
_diffrn_reflns_limit_l_max 18
_diffrn_reflns_limit_l_min -20
_diffrn_reflns_number 8461
_diffrn_reflns_theta_full 27.51
_diffrn_reflns_theta_max 27.51
_diffrn_reflns_theta_min 2.25
_diffrn_standards_number 0
_exptl_absorpt_coefficient_mu 3.130
_exptl_absorpt_correction_T_max 0.7456
_exptl_absorpt_correction_T_min 0.5772
_exptl_absorpt_correction_type multi-scan
_exptl_absorpt_process_details SADABS
_exptl_crystal_colour colorless
_exptl_crystal_density_diffrn 1.598
_exptl_crystal_density_method 'not measured'
_exptl_crystal_description column
_exptl_crystal_F_000 632
_exptl_crystal_size_max 0.35
_exptl_crystal_size_mid 0.13
_exptl_crystal_size_min 0.12
_refine_diff_density_max 0.442
_refine_diff_density_min -0.325
_refine_diff_density_rms 0.053
_refine_ls_extinction_method none
_refine_ls_goodness_of_fit_ref 1.043
_refine_ls_hydrogen_treatment constr
_refine_ls_matrix_type full
_refine_ls_number_parameters 172
_refine_ls_number_reflns 3011
_refine_ls_number_restraints 0
_refine_ls_restrained_S_all 1.043
_refine_ls_R_factor_all 0.0708
_refine_ls_R_factor_gt 0.0365
_refine_ls_shift/su_max 0.001
_refine_ls_shift/su_mean 0.000
_refine_ls_structure_factor_coef Fsqd
_refine_ls_weighting_details 'calc w=1/[\s^2^(Fo^2^)+(0.0349P)^2^+0.1564P] where P=(Fo^2^+2Fc^2^)/3'
_refine_ls_weighting_scheme calc
_refine_ls_wR_factor_gt 0.0732
_refine_ls_wR_factor_ref 0.0822
_reflns_number_gt 1946
_reflns_number_total 3011
_reflns_threshold_expression >2sigma(I)
_cod_data_source_file ol6b00691_si_003.cif
_cod_data_source_block 375
_cod_original_sg_symbol_H-M 'P 21/c'
_cod_database_code 1555532

loop_
_symmetry_equiv_pos_as_xyz
'x, y, z'
'-x, y+1/2, -z+1/2'
'-x, -y, -z'
'x, -y-1/2, z-1/2'

loop_
_atom_site_label
_atom_site_type_symbol
_atom_site_fract_x
_atom_site_fract_y
_atom_site_fract_z
_atom_site_U_iso_or_equiv
_atom_site_adp_type
_atom_site_occupancy
_atom_site_symmetry_multiplicity
_atom_site_calc_flag
_atom_site_refinement_flags
Br1 Br 0.02003(4) 0.57691(2) 0.400907(16) 0.06385(14) Uani 1 1 d .
O1 O -0.3775(2) 0.83325(14) 0.03029(10) 0.0525(5) Uani 1 1 d .
N1 N -0.3257(3) 0.64397(18) -0.01788(12) 0.0401(5) Uani 1 1 d .
N2 N -0.1921(3) 0.49333(16) 0.07769(12) 0.0403(5) Uani 1 1 d .
C1 C -0.2226(3) 0.7770(2) 0.19906(15) 0.0424(6) Uani 1 1 d .
H1A H -0.2631 0.8553 0.1904 0.051 Uiso 1 1 calc R
C2 C -0.1474(3) 0.7416(2) 0.27861(15) 0.0446(6) Uani 1 1 d .
H2A H -0.1355 0.7955 0.3244 0.053 Uiso 1 1 calc R
C3 C -0.0888(3) 0.6236(2) 0.29026(14) 0.0424(6) Uani 1 1 d .
C4 C -0.1032(3) 0.5414(2) 0.22544(15) 0.0422(6) Uani 1 1 d .
H4A H -0.0633 0.4632 0.2357 0.051 Uiso 1 1 calc R
C5 C -0.1792(3) 0.5763(2) 0.14270(14) 0.0359(6) Uani 1 1 d .
C6 C -0.2627(3) 0.5305(2) 0.00148(15) 0.0384(6) Uani 1 1 d .
C7 C -0.3140(3) 0.7212(2) 0.04472(15) 0.0390(6) Uani 1 1 d .
C8 C -0.2388(3) 0.6952(2) 0.13009(14) 0.0373(6) Uani 1 1 d .
C9 C -0.2794(3) 0.4448(2) -0.07099(15) 0.0399(6) Uani 1 1 d .
C10 C -0.2118(4) 0.3305(2) -0.06109(17) 0.0520(7) Uani 1 1 d .
H10A H -0.1548 0.3064 -0.0079 0.062 Uiso 1 1 calc R
C11 C -0.2279(4) 0.2510(3) -0.1296(2) 0.0631(8) Uani 1 1 d .
H11A H -0.1814 0.1740 -0.1221 0.076 Uiso 1 1 calc R
C12 C -0.3111(4) 0.2845(3) -0.20787(19) 0.0652(9) Uani 1 1 d .
H12A H -0.3212 0.2307 -0.2537 0.078 Uiso 1 1 calc R
C13 C -0.3800(4) 0.3983(3) -0.21865(18) 0.0610(8) Uani 1 1 d .
H13A H -0.4369 0.4216 -0.2720 0.073 Uiso 1 1 calc R
C14 C -0.3650(3) 0.4777(2) -0.15090(15) 0.0477(6) Uani 1 1 d .
H14A H -0.4129 0.5543 -0.1587 0.057 Uiso 1 1 calc R
C15 C -0.4649(4) 0.8567(3) -0.05510(17) 0.0691(9) Uani 1 1 d .
H15A H -0.5050 0.9385 -0.0586 0.104 Uiso 1 1 calc R
H15B H -0.5646 0.8038 -0.0668 0.104 Uiso 1 1 calc R
H15C H -0.3831 0.8433 -0.0967 0.104 Uiso 1 1 calc R

loop_
_atom_site_aniso_label
_atom_site_aniso_U_11
_atom_site_aniso_U_22
_atom_site_aniso_U_33
_atom_site_aniso_U_23
_atom_site_aniso_U_13
_atom_site_aniso_U_12
Br1 0.0828(3) 0.0644(2) 0.03923(17) 0.00333(13) -0.01497(14) -0.00390(16)
O1 0.0753(13) 0.0419(11) 0.0384(9) 0.0017(8) -0.0017(9) 0.0176(9)
N1 0.0435(13) 0.0424(13) 0.0338(10) 0.0000(9) 0.0022(9) 0.0043(10)
N2 0.0480(13) 0.0379(12) 0.0346(11) -0.0027(9) 0.0030(9) 0.0000(10)
C1 0.0521(17) 0.0359(14) 0.0398(13) -0.0005(11) 0.0073(12) 0.0006(12)
C2 0.0548(17) 0.0438(16) 0.0352(13) -0.0069(11) 0.0052(12) -0.0045(13)
C3 0.0478(16) 0.0448(15) 0.0333(13) 0.0050(11) -0.0001(11) -0.0065(13)
C4 0.0488(16) 0.0389(14) 0.0381(14) 0.0019(11) 0.0016(11) 0.0018(12)
C5 0.0370(14) 0.0354(14) 0.0356(12) 0.0005(11) 0.0059(10) -0.0013(11)
C6 0.0366(15) 0.0413(14) 0.0377(13) -0.0026(11) 0.0060(11) -0.0022(12)
C7 0.0405(15) 0.0398(15) 0.0374(13) 0.0008(11) 0.0072(11) 0.0016(12)
C8 0.0404(15) 0.0377(14) 0.0340(13) 0.0014(11) 0.0057(11) 0.0001(11)
C9 0.0384(15) 0.0426(15) 0.0389(13) -0.0042(11) 0.0056(11) -0.0055(12)
C10 0.0604(18) 0.0472(17) 0.0483(15) -0.0065(13) 0.0054(13) 0.0019(14)
C11 0.070(2) 0.0528(18) 0.068(2) -0.0138(16) 0.0143(17) 0.0010(16)
C12 0.068(2) 0.075(2) 0.0534(19) -0.0297(16) 0.0113(16) -0.0154(18)
C13 0.064(2) 0.076(2) 0.0422(16) -0.0107(14) -0.0001(14) -0.0081(17)
C14 0.0494(17) 0.0531(16) 0.0401(14) -0.0054(13) 0.0030(12) -0.0064(13)
C15 0.094(2) 0.067(2) 0.0431(16) 0.0038(15) -0.0064(15) 0.0312(18)

loop_
_atom_type_symbol
_atom_type_description
_atom_type_scat_dispersion_real
_atom_type_scat_dispersion_imag
_atom_type_scat_source
C C 0.0033 0.0016 'International Tables Vol C Tables 4.2.6.8 and 6.1.1.4'
H H 0.0000 0.0000 'International Tables Vol C Tables 4.2.6.8 and 6.1.1.4'
N N 0.0061 0.0033 'International Tables Vol C Tables 4.2.6.8 and 6.1.1.4'
O O 0.0106 0.0060 'International Tables Vol C Tables 4.2.6.8 and 6.1.1.4'
Br Br -0.2901 2.4595 'International Tables Vol C Tables 4.2.6.8 and 6.1.1.4'

loop_
_geom_angle_atom_site_label_1
_geom_angle_atom_site_label_2
_geom_angle_atom_site_label_3
_geom_angle
C7 O1 C15 116.05(19)
C7 N1 C6 116.9(2)
C6 N2 C5 116.5(2)
C2 C1 C8 120.1(2)
C2 C1 H1A 119.9
C8 C1 H1A 119.9
C1 C2 C3 119.0(2)
C1 C2 H2A 120.5
C3 C2 H2A 120.5
C4 C3 C2 122.8(2)
C4 C3 Br1 118.8(2)
C2 C3 Br1 118.44(18)
C3 C4 C5 119.1(2)
C3 C4 H4A 120.4
C5 C4 H4A 120.4
N2 C5 C8 122.5(2)
N2 C5 C4 118.8(2)
C8 C5 C4 118.6(2)
N2 C6 N1 125.8(2)
N2 C6 C9 118.7(2)
N1 C6 C9 115.5(2)
N1 C7 O1 119.8(2)
N1 C7 C8 123.9(2)
O1 C7 C8 116.3(2)
C1 C8 C5 120.3(2)
C1 C8 C7 125.3(2)
C5 C8 C7 114.3(2)
C10 C9 C14 118.4(2)
C10 C9 C6 121.0(2)
C14 C9 C6 120.6(2)
C9 C10 C11 120.5(3)
C9 C10 H10A 119.8
C11 C10 H10A 119.8
C12 C11 C10 120.7(3)
C12 C11 H11A 119.7
C10 C11 H11A 119.7
C11 C12 C13 119.5(3)
C11 C12 H12A 120.2
C13 C12 H12A 120.2
C14 C13 C12 120.2(3)
C14 C13 H13A 119.9
C12 C13 H13A 119.9
C13 C14 C9 120.7(3)
C13 C14 H14A 119.6
C9 C14 H14A 119.6
O1 C15 H15A 109.5
O1 C15 H15B 109.5
H15A C15 H15B 109.5
O1 C15 H15C 109.5
H15A C15 H15C 109.5
H15B C15 H15C 109.5

loop_
_geom_bond_atom_site_label_1
_geom_bond_atom_site_label_2
_geom_bond_distance
Br1 C3 1.899(2)
O1 C7 1.347(3)
O1 C15 1.442(3)
N1 C7 1.297(3)
N1 C6 1.372(3)
N2 C6 1.314(3)
N2 C5 1.367(3)
C1 C2 1.363(3)
C1 C8 1.404(3)
C1 H1A 0.9300
C2 C3 1.392(3)
C2 H2A 0.9300
C3 C4 1.360(3)
C4 C5 1.407(3)
C4 H4A 0.9300
C5 C8 1.406(3)
C6 C9 1.475(3)
C7 C8 1.418(3)
C9 C10 1.375(3)
C9 C14 1.387(3)
C10 C11 1.382(4)
C10 H10A 0.9300
C11 C12 1.361(4)
C11 H11A 0.9300
C12 C13 1.374(4)
C12 H12A 0.9300
C13 C14 1.373(4)
C13 H13A 0.9300
C14 H14A 0.9300
C15 H15A 0.9600
C15 H15B 0.9600
C15 H15C 0.9600

loop_
_geom_torsion_atom_site_label_1
_geom_torsion_atom_site_label_2
_geom_torsion_atom_site_label_3
_geom_torsion_atom_site_label_4
_geom_torsion
C8 C1 C2 C3 -0.5(4)
C1 C2 C3 C4 0.0(4)
C1 C2 C3 Br1 178.70(18)
C2 C3 C4 C5 0.5(4)
Br1 C3 C4 C5 -178.25(18)
C6 N2 C5 C8 0.6(3)
C6 N2 C5 C4 -179.4(2)
C3 C4 C5 N2 179.6(2)
C3 C4 C5 C8 -0.4(4)
C5 N2 C6 N1 -0.9(4)
C5 N2 C6 C9 179.8(2)
C7 N1 C6 N2 0.2(4)
C7 N1 C6 C9 179.5(2)
C6 N1 C7 O1 -178.4(2)
C6 N1 C7 C8 0.8(3)
C15 O1 C7 N1 3.5(3)
C15 O1 C7 C8 -175.8(2)
C2 C1 C8 C5 0.5(4)
C2 C1 C8 C7 -179.9(2)
N2 C5 C8 C1 180.0(2)
C4 C5 C8 C1 0.0(3)
N2 C5 C8 C7 0.3(3)
C4 C5 C8 C7 -179.7(2)
N1 C7 C8 C1 179.3(2)
O1 C7 C8 C1 -1.4(4)
N1 C7 C8 C5 -1.1(3)
O1 C7 C8 C5 178.2(2)
N2 C6 C9 C10 -4.5(4)
N1 C6 C9 C10 176.1(2)
N2 C6 C9 C14 175.1(2)
N1 C6 C9 C14 -4.2(3)
C14 C9 C10 C11 0.5(4)
C6 C9 C10 C11 -179.8(2)
C9 C10 C11 C12 -0.1(4)
C10 C11 C12 C13 -0.2(5)
C11 C12 C13 C14 0.0(5)
C12 C13 C14 C9 0.5(4)
C10 C9 C14 C13 -0.7(4)
C6 C9 C14 C13 179.6(2)
